data_2019394
loop_
_publ_author_name
'Degtyarenko, Anna S.'
'Domasevitch, Konstantin V.'

_publ_section_title
;
 Anion&#x00B7;&#x00B7;&#x00B7;\p interactions in copper(I) chloride and
 bromide coordination polymers bearing 1,4-bis(pyridazin-4-yl)benzene
 ligands
;
_journal_coeditor_code SF3217
_journal_issue 2
_journal_name_full 'Acta Crystallographica Section C'
_journal_page_first 173
_journal_page_last 177
_journal_paper_doi 10.1107/S2053229613034840
_journal_volume 70
_journal_year 2014
_chemical_formula_iupac '[Cu2 Cl2 (C14 H10 N4)]'
_chemical_formula_moiety 'C14 H10 Cl2 Cu2 N4'
_chemical_formula_sum 'C14 H10 Cl2 Cu2 N4'
_chemical_formula_weight 432.24
_chemical_name_systematic
;
poly[di-\m-chlorido-\m~4~-[1,4-bis(pyridazin-4-yl)benzene-
-1:2:3:4\k^4^<i>N</i>^1^:<i>N</i>^2^:<i>N</i>^1'^:<i>N</i>^2'^]dicopper(I)]
;
_space_group_IT_number 14
_space_group_name_Hall '-P 2ybc'
_symmetry_cell_setting monoclinic
_symmetry_space_group_name_Hall '-P 2ybc'
_symmetry_space_group_name_H-M 'P 1 21/c 1'
_atom_sites_solution_hydrogens geom
_atom_sites_solution_primary direct
_atom_sites_solution_secondary difmap
_audit_creation_method SHELXL97
_cell_angle_alpha 90.00
_cell_angle_beta 115.198(10)
_cell_angle_gamma 90.00
_cell_formula_units_Z 2
_cell_length_a 7.0696(8)
_cell_length_b 17.2872(16)
_cell_length_c 6.6046(7)
_cell_measurement_reflns_used 8000
_cell_measurement_temperature 213(2)
_cell_measurement_theta_max 27.93
_cell_measurement_theta_min 2.36
_cell_volume 730.36(14)
_computing_cell_refinement 'IPDS Software (Stoe & Cie, 2000)'
_computing_data_collection 'IPDS Software (Stoe & Cie, 2000)'
_computing_data_reduction 'IPDS Software (Stoe & Cie, 2000)'
_computing_molecular_graphics 'DIAMOND (Brandenburg, 1999)'
_computing_publication_material 'WinGX (Farrugia, 1999)'
_computing_structure_refinement 'SHELXL97 (Sheldrick, 2008)'
_computing_structure_solution 'SHELXS97 (Sheldrick, 2008)'
_diffrn_ambient_temperature 213(2)
_diffrn_measured_fraction_theta_full 0.998
_diffrn_measured_fraction_theta_max 0.998
_diffrn_measurement_device_type 'Stoe IPDS'
_diffrn_measurement_method '\f oscillation scans'
_diffrn_radiation_monochromator graphite
_diffrn_radiation_source 'fine-focus sealed tube'
_diffrn_radiation_type MoK\a
_diffrn_radiation_wavelength 0.71073
_diffrn_reflns_av_R_equivalents 0.0263
_diffrn_reflns_av_sigmaI/netI 0.0237
_diffrn_reflns_limit_h_max 9
_diffrn_reflns_limit_h_min -9
_diffrn_reflns_limit_k_max 22
_diffrn_reflns_limit_k_min -20
_diffrn_reflns_limit_l_max 8
_diffrn_reflns_limit_l_min -8
_diffrn_reflns_number 6296
_diffrn_reflns_theta_full 27.93
_diffrn_reflns_theta_max 27.93
_diffrn_reflns_theta_min 2.36
_diffrn_standards_decay_% 0
_exptl_absorpt_coefficient_mu 3.276
_exptl_absorpt_correction_T_max 0.6059
_exptl_absorpt_correction_T_min 0.5070
_exptl_absorpt_correction_type numerical
_exptl_absorpt_process_details '[X-RED (Stoe & Cie, 2001) and X-SHAPE (Stoe & Cie, 1999)]'
_exptl_crystal_colour red
_exptl_crystal_density_diffrn 1.965
_exptl_crystal_density_method 'not measured'
_exptl_crystal_description prism
_exptl_crystal_F_000 428
_exptl_crystal_size_max 0.24
_exptl_crystal_size_mid 0.20
_exptl_crystal_size_min 0.17
_refine_diff_density_max 0.385
_refine_diff_density_min -0.384
_refine_ls_extinction_method none
_refine_ls_goodness_of_fit_ref 0.916
_refine_ls_hydrogen_treatment constr
_refine_ls_matrix_type full
_refine_ls_number_parameters 100
_refine_ls_number_reflns 1753
_refine_ls_number_restraints 0
_refine_ls_restrained_S_all 0.916
_refine_ls_R_factor_all 0.0282
_refine_ls_R_factor_gt 0.0225
_refine_ls_shift/su_max 0.001
_refine_ls_shift/su_mean 0.000
_refine_ls_structure_factor_coef Fsqd
_refine_ls_weighting_details 'calc w = 1/[\s^2^(Fo^2^)+(0.0362P)^2^+0.0000P] where P=(Fo^2^+2Fc^2^)/3'
_refine_ls_weighting_scheme calc
_refine_ls_wR_factor_gt 0.0519
_refine_ls_wR_factor_ref 0.0528
_reflns_number_gt 1440
_reflns_number_total 1753
_reflns_threshold_expression I>2\s(I)
_cod_data_source_file sf3217sup1.cif
_cod_data_source_block I
_cod_original_cell_volume 730.36(13)
_cod_original_sg_symbol_H-M 'P 21/c'
_cod_database_code 2019394

loop_
_symmetry_equiv_pos_as_xyz
'x, y, z'
'-x, y+1/2, -z+1/2'
'-x, -y, -z'
'x, -y-1/2, z-1/2'

loop_
_atom_site_type_symbol
_atom_site_label
_atom_site_fract_x
_atom_site_fract_y
_atom_site_fract_z
_atom_site_U_iso_or_equiv
_atom_site_adp_type
_atom_site_calc_flag
_atom_site_refinement_flags
_atom_site_occupancy
_atom_site_symmetry_multiplicity
Cu Cu1 0.16852(4) 0.271681(12) 0.06728(3) 0.03023(8) Uani d . 1 1
Cl Cl1 0.36545(8) 0.30907(3) 0.42540(7) 0.03873(13) Uani d . 1 1
N N1 -0.0301(2) 0.18754(8) 0.0991(2) 0.0272(3) Uani d . 1 1
N N2 0.0013(2) 0.16009(8) 0.3033(2) 0.0240(3) Uani d . 1 1
C C1 -0.1505(3) 0.14859(10) -0.0833(3) 0.0286(4) Uani d . 1 1
H H1 -0.1740 0.1704 -0.2224 0.034 Uiso calc R 1 1
C C2 -0.2459(3) 0.07678(9) -0.0845(3) 0.0235(3) Uani d . 1 1
C C3 -0.2049(3) 0.04779(10) 0.1263(3) 0.0272(4) Uani d . 1 1
H H3 -0.2576 -0.0006 0.1425 0.033 Uiso calc R 1 1
C C4 -0.0841(3) 0.09196(10) 0.3128(3) 0.0279(4) Uani d . 1 1
H H4 -0.0610 0.0727 0.4545 0.033 Uiso calc R 1 1
C C5 -0.4882(3) 0.08052(9) -0.4929(3) 0.0270(4) Uani d . 1 1
H H5 -0.4810 0.1348 -0.4886 0.032 Uiso calc R 1 1
C C6 -0.3763(3) 0.03783(9) -0.2977(3) 0.0233(3) Uani d . 1 1
C C7 -0.3907(3) -0.04332(9) -0.3076(3) 0.0264(3) Uani d . 1 1
H H7 -0.3174 -0.0727 -0.1777 0.032 Uiso calc R 1 1

loop_
_atom_site_aniso_label
_atom_site_aniso_U_11
_atom_site_aniso_U_22
_atom_site_aniso_U_33
_atom_site_aniso_U_12
_atom_site_aniso_U_13
_atom_site_aniso_U_23
Cu1 0.03694(15) 0.02870(12) 0.02224(12) -0.00349(9) 0.00990(10) 0.00161(8)
Cl1 0.0461(3) 0.0450(3) 0.0262(2) -0.0212(2) 0.0164(2) -0.01082(19)
N1 0.0308(8) 0.0263(7) 0.0210(7) -0.0040(6) 0.0078(7) 0.0005(6)
N2 0.0260(8) 0.0233(6) 0.0205(7) -0.0001(5) 0.0077(6) -0.0008(5)
C1 0.0335(11) 0.0288(8) 0.0211(8) -0.0073(7) 0.0093(8) -0.0001(7)
C2 0.0219(9) 0.0237(8) 0.0236(8) 0.0000(6) 0.0083(8) -0.0015(6)
C3 0.0298(10) 0.0232(8) 0.0275(8) -0.0036(7) 0.0111(8) 0.0006(6)
C4 0.0328(11) 0.0273(8) 0.0238(8) -0.0009(7) 0.0124(8) 0.0026(7)
C5 0.0279(10) 0.0204(7) 0.0291(9) -0.0013(7) 0.0086(8) -0.0010(6)
C6 0.0210(9) 0.0220(7) 0.0260(8) -0.0019(6) 0.0092(7) -0.0023(6)
C7 0.0271(10) 0.0220(7) 0.0253(8) 0.0003(7) 0.0067(8) 0.0021(6)

loop_
_atom_type_symbol
_atom_type_description
_atom_type_scat_dispersion_real
_atom_type_scat_dispersion_imag
_atom_type_scat_source
C C 0.0033 0.0016 'International Tables Vol C Tables 4.2.6.8 and 6.1.1.4'
H H 0.0000 0.0000 'International Tables Vol C Tables 4.2.6.8 and 6.1.1.4'
N N 0.0061 0.0033 'International Tables Vol C Tables 4.2.6.8 and 6.1.1.4'
Cl Cl 0.1484 0.1585 'International Tables Vol C Tables 4.2.6.8 and 6.1.1.4'
Cu Cu 0.3201 1.2651 'International Tables Vol C Tables 4.2.6.8 and 6.1.1.4'

loop_
_geom_angle_atom_site_label_1
_geom_angle_atom_site_label_2
_geom_angle_atom_site_label_3
_geom_angle_site_symmetry_1
_geom_angle_site_symmetry_3
_geom_angle
_geom_angle_publ_flag
N2 Cu1 N1 4_565 . 108.75(6) y
N2 Cu1 Cl1 4_565 . 127.44(4) y
N1 Cu1 Cl1 . . 103.49(4) y
N2 Cu1 Cl1 4_565 4_565 102.96(4) y
N1 Cu1 Cl1 . 4_565 99.14(4) y
Cl1 Cu1 Cl1 . 4_565 111.63(3) y
Cu1 Cl1 Cu1 . 4_566 92.316(19) y
C1 N1 N2 . . 119.76(14) ?
C1 N1 Cu1 . . 117.38(10) ?
N2 N1 Cu1 . . 120.70(11) ?
C4 N2 N1 . . 117.98(14) ?
C4 N2 Cu1 . 4_566 125.77(11) ?
N1 N2 Cu1 . 4_566 116.24(10) ?
N1 C1 C2 . . 124.89(15) ?
N1 C1 H1 . . 117.6 ?
C2 C1 H1 . . 117.6 ?
C3 C2 C1 . . 114.63(15) ?
C3 C2 C6 . . 124.77(15) ?
C1 C2 C6 . . 120.60(14) ?
C2 C3 C4 . . 118.48(15) ?
C2 C3 H3 . . 120.8 ?
C4 C3 H3 . . 120.8 ?
N2 C4 C3 . . 124.16(15) ?
N2 C4 H4 . . 117.9 ?
C3 C4 H4 . . 117.9 ?
C7 C5 C6 3_454 . 120.55(14) ?
C7 C5 H5 3_454 . 119.7 ?
C6 C5 H5 . . 119.7 ?
C5 C6 C7 . . 118.76(15) ?
C5 C6 C2 . . 121.06(14) ?
C7 C6 C2 . . 120.18(15) ?
C5 C7 C6 3_454 . 120.68(16) ?
C5 C7 H7 3_454 . 119.7 ?
C6 C7 H7 . . 119.7 ?

loop_
_geom_bond_atom_site_label_1
_geom_bond_atom_site_label_2
_geom_bond_site_symmetry_2
_geom_bond_distance
_geom_bond_publ_flag
Cu1 N2 4_565 2.0183(14) y
Cu1 N1 . 2.0936(14) y
Cu1 Cl1 . 2.2686(6) y
Cu1 Cl1 4_565 2.4241(5) y
N1 C1 . 1.325(2) ?
N1 N2 . 1.3557(19) ?
N2 C4 . 1.337(2) ?
C1 C2 . 1.411(2) ?
C1 H1 . 0.9400 ?
C2 C3 . 1.389(2) ?
C2 C6 . 1.477(2) ?
C3 C4 . 1.391(3) ?
C3 H3 . 0.9400 ?
C4 H4 . 0.9400 ?
C5 C7 3_454 1.386(2) ?
C5 C6 . 1.402(2) ?
C5 H5 . 0.9400 ?
C6 C7 . 1.406(2) ?
C7 C5 3_454 1.386(2) ?
C7 H7 . 0.9400 ?

loop_
_geom_torsion_atom_site_label_1
_geom_torsion_atom_site_label_2
_geom_torsion_atom_site_label_3
_geom_torsion_atom_site_label_4
_geom_torsion_site_symmetry_1
_geom_torsion_site_symmetry_4
_geom_torsion
N2 Cu1 Cl1 Cu1 4_565 4_566 122.32(5)
N1 Cu1 Cl1 Cu1 . 4_566 -4.55(5)
Cl1 Cu1 Cl1 Cu1 4_565 4_566 -110.27(3)
N2 Cu1 N1 C1 4_565 . 49.18(15)
Cl1 Cu1 N1 C1 . . -172.95(13)
Cl1 Cu1 N1 C1 4_565 . -57.96(14)
N2 Cu1 N1 N2 4_565 . -147.56(12)
Cl1 Cu1 N1 N2 . . -9.69(13)
Cl1 Cu1 N1 N2 4_565 . 105.31(12)
C1 N1 N2 C4 . . 3.1(2)
Cu1 N1 N2 C4 . . -159.80(12)
C1 N1 N2 Cu1 . 4_566 -175.36(13)
Cu1 N1 N2 Cu1 . 4_566 21.77(16)
N2 N1 C1 C2 . . -2.8(3)
Cu1 N1 C1 C2 . . 160.60(14)
N1 C1 C2 C3 . . 0.0(3)
N1 C1 C2 C6 . . -179.57(16)
C1 C2 C3 C4 . . 2.3(2)
C6 C2 C3 C4 . . -178.12(16)
N1 N2 C4 C3 . . -0.7(3)
Cu1 N2 C4 C3 4_566 . 177.57(13)
C2 C3 C4 N2 . . -2.1(3)
C7 C5 C6 C7 3_454 . -0.5(3)
C7 C5 C6 C2 3_454 . 179.68(15)
C3 C2 C6 C5 . . 150.60(17)
C1 C2 C6 C5 . . -29.8(2)
C3 C2 C6 C7 . . -29.2(2)
C1 C2 C6 C7 . . 150.37(17)
C5 C6 C7 C5 . 3_454 0.5(3)
C2 C6 C7 C5 . 3_454 -179.68(15)
